data_7239725
loop_
_publ_author_name
'Huang, Chao'
'Zhu, Kaifang'
'Lu, Guizhen'
'Zhang, Yingying'
'Wang, Dandan'
'Zhang, Dianbo'
'Mi, Liwei'
'Hou, Hongwei'

_publ_section_title
;
 Oriented assembly of copper metal--organic framework membranes as tandem
 catalysts to enhance C--H hydroxyalkynylation reactions with regiocontrol
;
_journal_issue 4
_journal_name_full CrystEngComm
_journal_page_first 802
_journal_page_last 810
_journal_paper_doi 10.1039/C9CE01719D
_journal_volume 22
_journal_year 2020
_chemical_formula_moiety 'C31 H22 Cu N4 O6'
_chemical_formula_sum 'C31 H22 Cu N4 O6'
_chemical_formula_weight 610.06
_space_group_crystal_system monoclinic
_space_group_IT_number 14
_space_group_name_Hall '-P 2ybc'
_space_group_name_H-M_alt 'P 1 21/c 1'
_atom_sites_solution_hydrogens mixed
_audit_creation_date 2019-09-12
_audit_creation_method
;
Olex2 1.2-beta
(compiled 2017.03.28 svn.r3405 for OlexSys, GUI svn.r5337)
;
_audit_update_record
;
2019-09-14 deposited with the CCDC.	2019-12-06 downloaded from the CCDC.
;
_cell_angle_alpha 90
_cell_angle_beta 93.4650(10)
_cell_angle_gamma 90
_cell_formula_units_Z 4
_cell_length_a 11.8376(2)
_cell_length_b 19.8062(4)
_cell_length_c 11.5994(3)
_cell_measurement_reflns_used 9983
_cell_measurement_temperature 293(2)
_cell_measurement_theta_max 27.17
_cell_measurement_theta_min 2.60
_cell_volume 2714.60(10)
_computing_cell_refinement 'SAINT V8.38A (?, 2016)'
_computing_data_reduction 'SAINT V8.38A (?, 2016)'
_computing_molecular_graphics 'Olex2 (Dolomanov et al., 2009)'
_computing_publication_material 'Olex2 (Dolomanov et al., 2009)'
_computing_structure_refinement 'ShelXL (Sheldrick, 2015)'
_computing_structure_solution 'SHELXT 2014/5 (Sheldrick, 2014)'
_diffrn_ambient_temperature 293(2)
_diffrn_measured_fraction_theta_full 0.998
_diffrn_measured_fraction_theta_max 0.998
_diffrn_measurement_device_type 'Bruker APEX-II CCD'
_diffrn_measurement_method '\f and \w scans'
_diffrn_radiation_type MoK\a
_diffrn_radiation_wavelength 0.71073
_diffrn_reflns_av_R_equivalents 0.0341
_diffrn_reflns_av_unetI/netI 0.0239
_diffrn_reflns_Laue_measured_fraction_full 0.998
_diffrn_reflns_Laue_measured_fraction_max 0.998
_diffrn_reflns_limit_h_max 14
_diffrn_reflns_limit_h_min -14
_diffrn_reflns_limit_k_max 23
_diffrn_reflns_limit_k_min -23
_diffrn_reflns_limit_l_max 14
_diffrn_reflns_limit_l_min -14
_diffrn_reflns_number 30714
_diffrn_reflns_point_group_measured_fraction_full 0.998
_diffrn_reflns_point_group_measured_fraction_max 0.998
_diffrn_reflns_theta_full 25.242
_diffrn_reflns_theta_max 25.499
_diffrn_reflns_theta_min 2.599
_diffrn_standards_number 0
_exptl_absorpt_coefficient_mu 0.858
_exptl_absorpt_correction_T_max 0.7456
_exptl_absorpt_correction_T_min 0.7191
_exptl_absorpt_correction_type multi-scan
_exptl_absorpt_process_details
;
SADABS-2016/2 (Bruker,2016/2) was used for absorption correction.
wR2(int) was 0.0665 before and 0.0556 after correction.
The Ratio of minimum to maximum transmission is 0.9645.
The \l/2 correction factor is Not present.
;
_exptl_crystal_colour green
_exptl_crystal_density_diffrn 1.493
_exptl_crystal_description block
_exptl_crystal_F_000 1252
_exptl_crystal_size_max 0.12
_exptl_crystal_size_mid 0.1
_exptl_crystal_size_min 0.08
_refine_diff_density_max 2.522
_refine_diff_density_min -1.713
_refine_diff_density_rms 0.113
_refine_ls_extinction_method none
_refine_ls_goodness_of_fit_ref 1.054
_refine_ls_hydrogen_treatment constr
_refine_ls_matrix_type full
_refine_ls_number_parameters 380
_refine_ls_number_reflns 5032
_refine_ls_number_restraints 613
_refine_ls_restrained_S_all 1.172
_refine_ls_R_factor_all 0.0788
_refine_ls_R_factor_gt 0.0697
_refine_ls_shift/su_max 0.001
_refine_ls_shift/su_mean 0.000
_refine_ls_structure_factor_coef Fsqd
_refine_ls_weighting_details 'w=1/[\s^2^(Fo^2^)+(0.1096P)^2^+10.1671P] where P=(Fo^2^+2Fc^2^)/3'
_refine_ls_weighting_scheme calc
_refine_ls_wR_factor_gt 0.1911
_refine_ls_wR_factor_ref 0.2012
_reflns_Friedel_coverage 0.000
_reflns_number_gt 4356
_reflns_number_total 5032
_reflns_threshold_expression 'I > 2\s(I)'
_cod_data_source_file c9ce01719d2.cif
_cod_data_source_block mo_20181206a_0ma_b
_cod_depositor_comments
;Adding full bibliography for 7239725.cif.

 Adding full bibliography for 7239725.cif.
;
_cod_database_code 7239725
_shelx_shelxl_version_number 2018/3
_shelx_space_group_comment
;
The symmetry employed for this shelxl refinement is uniquely defined
by the following loop, which should always be used as a source of
symmetry information in preference to the above space-group names.
They are only intended as comments.
;
_shelx_estimated_absorpt_t_max 0.935
_shelx_estimated_absorpt_t_min 0.904
_olex2_refinement_description
;
1. Fixed Uiso
 At 1.2 times of:
  All C(H) groups
 At 1.5 times of:
  All O(H,H) groups
2. Rigid bond restraints
 All non-hydrogen atoms
 with sigma for 1-2 distances of 0.005 and sigma for 1-3 distances of 0.005
3. Uiso/Uaniso restraints and constraints
All non-hydrogen atoms have similar U: within 2A with sigma of 0.005 and sigma
for terminal atoms of 0.01
All non-hydrogen atoms restrained to be isotropic: with sigma of 0.005 and
sigma for terminal atoms of 0.01
4.a Rotating group:
 O6(H6A,H6B)
4.b Aromatic/amide H refined with riding coordinates:
 C25(H25), C1(H1), C2(H2), C3(H3), C4(H4), C5(H5), C9(H9), C10(H10), C12(H12),
 C13(H13), C15(H15), C17(H17), C19(H19), C22(H22), C23(H23), C26(H26), C28(H28),
  C29(H29), C30(H30), C31(H31)
;
_olex2_submission_special_instructions 'No special instructions were received'

loop_
_space_group_symop_operation_xyz
'x, y, z'
'-x, y+1/2, -z+1/2'
'-x, -y, -z'
'x, -y-1/2, z-1/2'

loop_
_atom_site_label
_atom_site_type_symbol
_atom_site_fract_x
_atom_site_fract_y
_atom_site_fract_z
_atom_site_U_iso_or_equiv
_atom_site_adp_type
_atom_site_occupancy
_atom_site_site_symmetry_order
_atom_site_calc_flag
_atom_site_refinement_flags_posn
_atom_site_refinement_flags_adp
C25 C 0.1972(6) 0.2674(5) 0.4027(7) 0.0769(14) Uani 1 1 d . U
H25 H 0.173509 0.282930 0.329524 0.092 Uiso 1 1 calc R .
Cu1 Cu 0.50258(4) 0.28630(2) 0.62204(4) 0.0235(2) Uani 1 1 d . U
O1 O 1.0524(6) -0.1418(3) 0.2551(7) 0.110(2) Uani 1 1 d . U
O2 O 0.5589(3) -0.14083(15) 0.7875(3) 0.0316(7) Uani 1 1 d . U
O4 O 0.4871(3) 0.17611(16) 0.7386(3) 0.0342(7) Uani 1 1 d . U
O5 O 0.5549(3) 0.19633(15) 0.5686(3) 0.0285(6) Uani 1 1 d . U
O3 O 0.4631(4) -0.05995(19) 0.8725(4) 0.0532(10) Uani 1 1 d . U
O6 O 0.5574(3) 0.34445(17) 0.4641(3) 0.0372(8) Uani 1 1 d . U
H6A H 0.552331 0.387702 0.475263 0.056 Uiso 1 1 d GR .
H6B H 0.514356 0.333910 0.403424 0.056 Uiso 1 1 d GR .
N1 N 0.3451(3) 0.2654(2) 0.5526(4) 0.0359(8) Uani 1 1 d . U
N2 N 0.0068(4) 0.2308(3) 0.4365(4) 0.0473(10) Uani 1 1 d . U
N3 N -0.0059(4) 0.2093(2) 0.3371(4) 0.0468(10) Uani 1 1 d . U
N4 N 0.6590(3) 0.3000(2) 0.7008(3) 0.0297(7) Uani 1 1 d . U
C1 C 1.0705(7) 0.0320(4) 0.1673(7) 0.0714(14) Uani 1 1 d . U
H1 H 1.016056 0.051415 0.211283 0.086 Uiso 1 1 calc R .
C2 C 1.1336(7) 0.0719(4) 0.0977(7) 0.0777(15) Uani 1 1 d . U
H2 H 1.120873 0.118255 0.094868 0.093 Uiso 1 1 calc R .
C3 C 1.2149(7) 0.0442(4) 0.0326(7) 0.0730(14) Uani 1 1 d . U
H3 H 1.256041 0.071154 -0.015340 0.088 Uiso 1 1 calc R .
C4 C 1.2340(6) -0.0228(4) 0.0393(7) 0.0699(14) Uani 1 1 d . U
H4 H 1.289252 -0.042025 -0.003905 0.084 Uiso 1 1 calc R .
C5 C 1.1730(6) -0.0631(4) 0.1091(6) 0.0678(14) Uani 1 1 d . U
H5 H 1.189120 -0.108946 0.114317 0.081 Uiso 1 1 calc R .
C6 C 1.0883(6) -0.0364(4) 0.1714(6) 0.0645(12) Uani 1 1 d . U
C7 C 1.0268(7) -0.0823(4) 0.2485(7) 0.0702(13) Uani 1 1 d . U
C8 C 0.9379(6) -0.0564(3) 0.3238(6) 0.0618(12) Uani 1 1 d . U
C9 C 0.8485(6) -0.0171(3) 0.2866(6) 0.0594(12) Uani 1 1 d . U
H9 H 0.843214 -0.001700 0.210721 0.071 Uiso 1 1 calc R .
C10 C 0.7648(5) 0.0004(3) 0.3607(5) 0.0527(11) Uani 1 1 d . U
H10 H 0.704091 0.026762 0.332922 0.063 Uiso 1 1 calc R .
C11 C 0.7702(5) -0.0203(3) 0.4733(5) 0.0431(10) Uani 1 1 d . U
C12 C 0.8628(5) -0.0602(3) 0.5131(6) 0.0539(12) Uani 1 1 d . U
H12 H 0.868353 -0.074898 0.589388 0.065 Uiso 1 1 calc R .
C13 C 0.9456(6) -0.0777(3) 0.4395(6) 0.0603(12) Uani 1 1 d . U
H13 H 1.006865 -0.103848 0.466730 0.072 Uiso 1 1 calc R .
C14 C 0.6834(4) -0.0012(2) 0.5551(4) 0.0356(9) Uani 1 1 d . U
C15 C 0.6445(4) 0.0649(2) 0.5596(4) 0.0319(9) Uani 1 1 d . U
H15 H 0.668273 0.096417 0.506848 0.038 Uiso 1 1 calc R .
C16 C 0.5702(4) 0.0844(2) 0.6420(4) 0.0283(8) Uani 1 1 d . U
C17 C 0.5329(4) 0.0371(2) 0.7188(4) 0.0289(8) Uani 1 1 d . U
H17 H 0.483672 0.050128 0.774301 0.035 Uiso 1 1 calc R .
C18 C 0.5685(4) -0.0301(2) 0.7138(4) 0.0300(8) Uani 1 1 d . U
C19 C 0.6440(4) -0.0482(2) 0.6325(4) 0.0336(9) Uani 1 1 d . U
H19 H 0.668876 -0.092653 0.629538 0.040 Uiso 1 1 calc R .
C20 C 0.5343(4) 0.1571(2) 0.6517(4) 0.0274(8) Uani 1 1 d . U
C21 C 0.5265(4) -0.0800(2) 0.7990(4) 0.0312(8) Uani 1 1 d . U
C22 C 0.2650(5) 0.2486(4) 0.6190(6) 0.0614(12) Uani 1 1 d . U
H22 H 0.284830 0.244350 0.697517 0.074 Uiso 1 1 calc R .
C23 C 0.1543(5) 0.2366(4) 0.5842(6) 0.0606(12) Uani 1 1 d . U
H23 H 0.101393 0.226174 0.637601 0.073 Uiso 1 1 calc R .
C24 C 0.1247(5) 0.2401(3) 0.4737(5) 0.0513(11) Uani 1 1 d . U
C26 C 0.3128(6) 0.2714(5) 0.4450(6) 0.0751(14) Uani 1 1 d . U
H26 H 0.367620 0.278713 0.392237 0.090 Uiso 1 1 calc R .
C27 C -0.1229(4) 0.2037(3) 0.2985(5) 0.0405(10) Uani 1 1 d . U
C28 C -0.2142(5) 0.2045(3) 0.3674(5) 0.0414(11) Uani 1 1 d . U
H28 H -0.203124 0.206018 0.447453 0.050 Uiso 1 1 calc R .
C29 C 0.6782(4) 0.2970(2) 0.8156(4) 0.0336(9) Uani 1 1 d . U
H29 H 0.616776 0.295869 0.861848 0.040 Uiso 1 1 calc R .
C30 C 0.7482(4) 0.3052(3) 0.6355(5) 0.0406(10) Uani 1 1 d . U
H30 H 0.735201 0.309692 0.555992 0.049 Uiso 1 1 calc R .
C31 C -0.1428(5) 0.1960(3) 0.1809(5) 0.0487(12) Uani 1 1 d . U
H31 H -0.082836 0.191641 0.133197 0.058 Uiso 1 1 calc R .

loop_
_atom_site_aniso_label
_atom_site_aniso_U_11
_atom_site_aniso_U_22
_atom_site_aniso_U_33
_atom_site_aniso_U_23
_atom_site_aniso_U_13
_atom_site_aniso_U_12
C25 0.061(2) 0.110(3) 0.059(2) 0.003(2) -0.005(2) -0.023(2)
Cu1 0.0228(3) 0.0210(3) 0.0263(3) -0.00271(19) -0.0011(2) 0.00041(18)
O1 0.134(4) 0.060(3) 0.146(5) 0.009(3) 0.086(4) 0.025(3)
O2 0.0312(15) 0.0249(13) 0.0389(16) 0.0065(12) 0.0044(13) 0.0004(12)
O4 0.0473(19) 0.0288(16) 0.0270(15) 0.0015(13) 0.0064(13) 0.0085(14)
O5 0.0350(14) 0.0245(12) 0.0260(13) 0.0003(11) 0.0017(11) 0.0026(11)
O3 0.074(3) 0.0354(19) 0.054(2) 0.0108(16) 0.0332(19) 0.0092(18)
O6 0.0477(19) 0.0346(17) 0.0287(16) 0.0024(13) -0.0013(14) -0.0054(15)
N1 0.0285(15) 0.0428(19) 0.0362(17) -0.0044(16) -0.0010(13) -0.0027(14)
N2 0.0431(19) 0.056(2) 0.0427(19) 0.0006(18) -0.0023(16) -0.0081(18)
N3 0.0404(18) 0.055(2) 0.0446(19) -0.0024(17) -0.0035(16) -0.0072(17)
N4 0.0278(15) 0.0329(17) 0.0283(16) -0.0028(14) 0.0007(13) 0.0028(14)
C1 0.077(3) 0.062(2) 0.079(3) 0.001(2) 0.030(2) 0.004(2)
C2 0.083(3) 0.070(3) 0.083(3) 0.006(2) 0.025(2) 0.001(2)
C3 0.072(3) 0.078(3) 0.072(3) 0.008(2) 0.023(2) -0.005(2)
C4 0.064(3) 0.079(3) 0.069(3) 0.004(2) 0.026(2) 0.006(2)
C5 0.066(3) 0.069(2) 0.071(3) 0.003(2) 0.026(2) 0.011(2)
C6 0.067(2) 0.060(2) 0.070(2) -0.002(2) 0.030(2) 0.007(2)
C7 0.077(3) 0.056(2) 0.081(3) -0.002(2) 0.037(2) 0.009(2)
C8 0.066(2) 0.053(2) 0.069(2) 0.004(2) 0.0315(19) 0.0058(19)
C9 0.065(2) 0.059(2) 0.057(2) 0.003(2) 0.024(2) 0.005(2)
C10 0.057(2) 0.052(2) 0.051(2) 0.0034(19) 0.0169(19) 0.007(2)
C11 0.048(2) 0.0344(19) 0.0486(19) 0.0045(17) 0.0180(17) 0.0039(16)
C12 0.056(2) 0.046(2) 0.062(2) 0.012(2) 0.0210(19) 0.0103(19)
C13 0.062(2) 0.049(2) 0.072(2) 0.012(2) 0.026(2) 0.013(2)
C14 0.0392(18) 0.0304(17) 0.0379(18) 0.0031(15) 0.0088(15) 0.0019(15)
C15 0.0363(19) 0.0289(17) 0.0312(18) 0.0050(15) 0.0067(15) 0.0013(15)
C16 0.0307(17) 0.0253(15) 0.0288(17) 0.0023(14) 0.0015(14) 0.0019(14)
C17 0.0313(18) 0.0269(16) 0.0288(18) 0.0003(14) 0.0046(15) -0.0001(15)
C18 0.0324(17) 0.0248(15) 0.0330(17) 0.0039(14) 0.0035(14) 0.0002(15)
C19 0.0374(19) 0.0261(17) 0.0379(19) 0.0033(15) 0.0077(16) 0.0048(15)
C20 0.0305(17) 0.0258(16) 0.0255(16) 0.0004(14) 0.0002(14) 0.0007(15)
C21 0.0330(18) 0.0255(16) 0.0352(19) 0.0042(15) 0.0034(15) -0.0001(15)
C22 0.042(2) 0.090(3) 0.051(2) 0.003(2) -0.0006(18) -0.009(2)
C23 0.041(2) 0.088(3) 0.053(2) 0.001(2) -0.0003(19) -0.009(2)
C24 0.0413(19) 0.064(2) 0.048(2) -0.001(2) -0.0047(16) -0.0126(19)
C26 0.057(2) 0.114(3) 0.053(2) 0.001(2) -0.002(2) -0.026(2)
C27 0.0341(18) 0.046(2) 0.0407(19) 0.0021(17) -0.0022(16) -0.0062(17)
C28 0.040(2) 0.050(2) 0.033(2) -0.0010(19) -0.0052(18) -0.003(2)
C29 0.031(2) 0.040(2) 0.0299(18) 0.0006(17) -0.0009(16) 0.0021(17)
C30 0.0333(19) 0.056(2) 0.033(2) 0.000(2) 0.0029(17) 0.0034(19)
C31 0.037(2) 0.066(3) 0.043(2) -0.002(2) 0.0037(18) -0.005(2)

loop_
_atom_type_symbol
_atom_type_description
_atom_type_scat_dispersion_real
_atom_type_scat_dispersion_imag
_atom_type_scat_source
C C 0.0033 0.0016 'International Tables Vol C Tables 4.2.6.8 and 6.1.1.4'
H H 0.0000 0.0000 'International Tables Vol C Tables 4.2.6.8 and 6.1.1.4'
Cu Cu 0.3201 1.2651 'International Tables Vol C Tables 4.2.6.8 and 6.1.1.4'
N N 0.0061 0.0033 'International Tables Vol C Tables 4.2.6.8 and 6.1.1.4'
O O 0.0106 0.0060 'International Tables Vol C Tables 4.2.6.8 and 6.1.1.4'

loop_
_geom_angle_atom_site_label_1
_geom_angle_atom_site_label_2
_geom_angle_atom_site_label_3
_geom_angle
_geom_angle_site_symmetry_1
_geom_angle_site_symmetry_3
C24 C25 H25 121.7 . .
C24 C25 C26 116.6(7) . .
C26 C25 H25 121.7 . .
O2 Cu1 O5 163.65(13) 2_656 .
O2 Cu1 O6 101.03(13) 2_656 .
O2 Cu1 N1 90.03(15) 2_656 .
O2 Cu1 N4 91.06(14) 2_656 .
O5 Cu1 O6 95.30(13) . .
O5 Cu1 N1 89.40(15) . .
O5 Cu1 N4 88.16(14) . .
N1 Cu1 O6 94.75(15) . .
N1 Cu1 N4 174.94(16) . .
N4 Cu1 O6 89.89(14) . .
C21 O2 Cu1 121.2(3) . 2_646
C20 O5 Cu1 103.5(3) . .
Cu1 O6 H6A 110.5 . .
Cu1 O6 H6B 110.3 . .
H6A O6 H6B 108.4 . .
C22 N1 Cu1 120.2(4) . .
C26 N1 Cu1 125.3(4) . .
C26 N1 C22 114.4(5) . .
N3 N2 C24 112.6(5) . .
N2 N3 C27 112.4(5) . .
C29 N4 Cu1 122.5(3) . .
C29 N4 C30 118.3(4) . .
C30 N4 Cu1 118.9(3) . .
C2 C1 H1 120.0 . .
C6 C1 H1 120.0 . .
C6 C1 C2 119.9(7) . .
C1 C2 H2 119.6 . .
C3 C2 C1 120.9(8) . .
C3 C2 H2 119.6 . .
C2 C3 H3 120.6 . .
C4 C3 C2 118.9(7) . .
C4 C3 H3 120.6 . .
C3 C4 H4 119.5 . .
C3 C4 C5 121.0(7) . .
C5 C4 H4 119.5 . .
C4 C5 H5 119.6 . .
C4 C5 C6 120.9(7) . .
C6 C5 H5 119.6 . .
C1 C6 C5 118.4(7) . .
C1 C6 C7 122.8(6) . .
C5 C6 C7 118.6(6) . .
O1 C7 C6 119.8(6) . .
O1 C7 C8 118.4(7) . .
C6 C7 C8 121.6(6) . .
C9 C8 C7 124.8(7) . .
C9 C8 C13 118.6(6) . .
C13 C8 C7 116.5(6) . .
C8 C9 H9 119.5 . .
C8 C9 C10 121.0(6) . .
C10 C9 H9 119.5 . .
C9 C10 H10 119.3 . .
C11 C10 C9 121.4(6) . .
C11 C10 H10 119.3 . .
C10 C11 C12 118.2(5) . .
C10 C11 C14 122.6(5) . .
C12 C11 C14 119.2(5) . .
C11 C12 H12 119.8 . .
C13 C12 C11 120.4(6) . .
C13 C12 H12 119.8 . .
C8 C13 H13 119.8 . .
C12 C13 C8 120.4(6) . .
C12 C13 H13 119.8 . .
C15 C14 C11 120.5(4) . .
C15 C14 C19 118.7(4) . .
C19 C14 C11 120.8(4) . .
C14 C15 H15 119.6 . .
C14 C15 C16 120.8(4) . .
C16 C15 H15 119.6 . .
C15 C16 C20 120.6(4) . .
C17 C16 C15 119.6(4) . .
C17 C16 C20 119.8(4) . .
C16 C17 H17 119.7 . .
C16 C17 C18 120.6(4) . .
C18 C17 H17 119.7 . .
C17 C18 C21 119.0(4) . .
C19 C18 C17 118.9(4) . .
C19 C18 C21 122.0(4) . .
C14 C19 H19 119.3 . .
C18 C19 C14 121.4(4) . .
C18 C19 H19 119.3 . .
O4 C20 O5 123.0(4) . .
O4 C20 C16 119.6(4) . .
O5 C20 C16 117.4(4) . .
O2 C21 C18 116.0(4) . .
O3 C21 O2 125.2(4) . .
O3 C21 C18 118.8(4) . .
N1 C22 H22 117.0 . .
N1 C22 C23 126.1(6) . .
C23 C22 H22 117.0 . .
C22 C23 H23 120.8 . .
C24 C23 C22 118.3(6) . .
C24 C23 H23 120.8 . .
C25 C24 N2 120.7(6) . .
C23 C24 C25 118.7(6) . .
C23 C24 N2 118.8(5) . .
C25 C26 H26 118.3 . .
N1 C26 C25 123.4(7) . .
N1 C26 H26 118.3 . .
C28 C27 N3 126.3(5) . .
C31 C27 N3 114.9(5) . .
C31 C27 C28 118.7(5) . .
C27 C28 H28 120.6 . .
C29 C28 C27 118.8(5) 4_465 .
C29 C28 H28 120.6 4_465 .
N4 C29 C28 122.2(5) . 4_666
N4 C29 H29 118.9 . .
C28 C29 H29 118.9 4_666 .
N4 C30 H30 118.7 . .
N4 C30 C31 122.7(5) . 4_666
C31 C30 H30 118.7 4_666 .
C27 C31 H31 120.5 . .
C30 C31 C27 119.0(5) 4_465 .
C30 C31 H31 120.5 4_465 .

loop_
_geom_bond_atom_site_label_1
_geom_bond_atom_site_label_2
_geom_bond_distance
_geom_bond_site_symmetry_2
C25 H25 0.9300 .
C25 C24 1.340(9) .
C25 C26 1.428(10) .
Cu1 O2 1.951(3) 2_656
Cu1 O5 1.997(3) .
Cu1 O6 2.291(3) .
Cu1 N1 2.028(4) .
Cu1 N4 2.033(4) .
O1 C7 1.217(9) .
O2 C21 1.274(6) .
O4 C20 1.241(5) .
O5 C20 1.273(5) .
O3 C21 1.235(6) .
O6 H6A 0.8690 .
O6 H6B 0.8686 .
N1 C22 1.301(7) .
N1 C26 1.288(8) .
N2 N3 1.229(7) .
N2 C24 1.448(7) .
N3 C27 1.434(7) .
N4 C29 1.338(6) .
N4 C30 1.340(6) .
C1 H1 0.9300 .
C1 C2 1.382(10) .
C1 C6 1.371(10) .
C2 H2 0.9300 .
C2 C3 1.373(10) .
C3 H3 0.9300 .
C3 C4 1.347(11) .
C4 H4 0.9300 .
C4 C5 1.372(10) .
C5 H5 0.9300 .
C5 C6 1.376(9) .
C6 C7 1.495(10) .
C7 C8 1.498(9) .
C8 C9 1.363(10) .
C8 C13 1.405(10) .
C9 H9 0.9300 .
C9 C10 1.393(8) .
C10 H10 0.9300 .
C10 C11 1.368(8) .
C11 C12 1.406(8) .
C11 C14 1.489(7) .
C12 H12 0.9300 .
C12 C13 1.383(8) .
C13 H13 0.9300 .
C14 C15 1.390(7) .
C14 C19 1.393(7) .
C15 H15 0.9300 .
C15 C16 1.392(6) .
C16 C17 1.383(6) .
C16 C20 1.506(6) .
C17 H17 0.9300 .
C17 C18 1.399(6) .
C18 C19 1.384(6) .
C18 C21 1.504(6) .
C19 H19 0.9300 .
C22 H22 0.9300 .
C22 C23 1.369(9) .
C23 H23 0.9300 .
C23 C24 1.309(9) .
C26 H26 0.9300 .
C27 C28 1.383(8) .
C27 C31 1.379(8) .
C28 H28 0.9300 .
C28 C29 1.375(7) 4_465
C29 H29 0.9300 .
C30 H30 0.9300 .
C30 C31 1.364(8) 4_666
C31 H31 0.9300 .

loop_
_geom_torsion_atom_site_label_1
_geom_torsion_atom_site_label_2
_geom_torsion_atom_site_label_3
_geom_torsion_atom_site_label_4
_geom_torsion
_geom_torsion_site_symmetry_1
_geom_torsion_site_symmetry_4
Cu1 O2 C21 O3 6.6(7) 2_646 .
Cu1 O2 C21 C18 -172.3(3) 2_646 .
Cu1 O5 C20 O4 3.1(5) . .
Cu1 O5 C20 C16 -176.7(3) . .
Cu1 N1 C22 C23 176.6(6) . .
Cu1 N1 C26 C25 -168.9(6) . .
Cu1 N4 C29 C28 169.4(4) . 4_666
Cu1 N4 C30 C31 -169.7(5) . 4_666
O1 C7 C8 C9 -132.3(10) . .
O1 C7 C8 C13 44.1(12) . .
N1 C22 C23 C24 2.2(13) . .
N2 N3 C27 C28 -15.9(8) . .
N2 N3 C27 C31 164.9(5) . .
N3 N2 C24 C25 42.3(9) . .
N3 N2 C24 C23 -153.6(7) . .
N3 C27 C28 C29 175.7(5) . 4_465
N3 C27 C31 C30 -175.6(5) . 4_465
C1 C2 C3 C4 -1.3(14) . .
C1 C6 C7 O1 -174.3(9) . .
C1 C6 C7 C8 2.2(13) . .
C2 C1 C6 C5 2.8(13) . .
C2 C1 C6 C7 177.3(8) . .
C2 C3 C4 C5 0.5(13) . .
C3 C4 C5 C6 2.0(13) . .
C4 C5 C6 C1 -3.6(13) . .
C4 C5 C6 C7 -178.4(8) . .
C5 C6 C7 O1 0.2(13) . .
C5 C6 C7 C8 176.7(8) . .
C6 C1 C2 C3 -0.4(14) . .
C6 C7 C8 C9 51.1(12) . .
C6 C7 C8 C13 -132.5(8) . .
C7 C8 C9 C10 174.9(7) . .
C7 C8 C13 C12 -175.4(7) . .
C8 C9 C10 C11 0.9(11) . .
C9 C8 C13 C12 1.3(11) . .
C9 C10 C11 C12 -0.1(9) . .
C9 C10 C11 C14 178.7(6) . .
C10 C11 C12 C13 -0.1(9) . .
C10 C11 C14 C15 -44.7(8) . .
C10 C11 C14 C19 138.6(6) . .
C11 C12 C13 C8 -0.5(10) . .
C11 C14 C15 C16 -174.8(5) . .
C11 C14 C19 C18 176.0(5) . .
C12 C11 C14 C15 134.1(6) . .
C12 C11 C14 C19 -42.6(8) . .
C13 C8 C9 C10 -1.5(11) . .
C14 C11 C12 C13 -178.9(6) . .
C14 C15 C16 C17 -1.4(7) . .
C14 C15 C16 C20 175.9(4) . .
C15 C14 C19 C18 -0.8(8) . .
C15 C16 C17 C18 -0.4(7) . .
C15 C16 C20 O4 -165.7(4) . .
C15 C16 C20 O5 14.1(7) . .
C16 C17 C18 C19 1.6(7) . .
C16 C17 C18 C21 179.8(4) . .
C17 C16 C20 O4 11.5(7) . .
C17 C16 C20 O5 -168.7(4) . .
C17 C18 C19 C14 -1.0(7) . .
C17 C18 C21 O2 177.7(4) . .
C17 C18 C21 O3 -1.2(7) . .
C19 C14 C15 C16 2.0(8) . .
C19 C18 C21 O2 -4.2(7) . .
C19 C18 C21 O3 176.9(5) . .
C20 C16 C17 C18 -177.7(4) . .
C21 C18 C19 C14 -179.1(5) . .
C22 N1 C26 C25 6.6(12) . .
C22 C23 C24 C25 -12.5(12) . .
C22 C23 C24 N2 -177.0(6) . .
C24 C25 C26 N1 -16.7(14) . .
C24 N2 N3 C27 -176.8(5) . .
C26 C25 C24 N2 -177.0(7) . .
C26 C25 C24 C23 18.9(12) . .
C26 N1 C22 C23 0.8(11) . .
C28 C27 C31 C30 5.2(9) . 4_465
C29 N4 C30 C31 3.4(8) . 4_666
C30 N4 C29 C28 -3.4(7) . 4_666
C31 C27 C28 C29 -5.1(8) . 4_465
